data_4066843
loop_
_publ_author_name
'Doherty, Simon'
'Knight, Julian G.'
'Hashmi, A. Stephen K.'
'Smyth, Catherine H.'
'Ward, Nicholas A. B.'
'Robson, Katharine J.'
'Tweedley, Sophie'
'Harrington, Ross W.'
'Clegg, William'

_publ_section_title
;
 Efficient Cycloisomerization of Propargyl Amides by Electrophilic Gold(I)
 Complexes of KITPHOS Monophosphines: A Comparative Study
;
_journal_issue 18
_journal_name_full Organometallics
_journal_page_first 4139
_journal_paper_doi 10.1021/om1006769
_journal_volume 29
_journal_year 2010
_chemical_formula_moiety 'C35 H39 Au Cl O P,0.5 C H2 Cl2'
_chemical_formula_sum 'C35.5 H40 Au Cl2 O P'
_chemical_formula_weight 781.51
_chemical_name_systematic
;
 ?
;
_space_group_IT_number 14
_symmetry_cell_setting monoclinic
_symmetry_space_group_name_Hall '-P 2yn'
_symmetry_space_group_name_H-M 'P 1 21/n 1'
_atom_sites_solution_hydrogens geom
_atom_sites_solution_primary direct
_atom_sites_solution_secondary difmap
_audit_creation_method SHELXL-97
_cell_angle_alpha 90.00
_cell_angle_beta 103.601(2)
_cell_angle_gamma 90.00
_cell_formula_units_Z 4
_cell_length_a 11.7404(3)
_cell_length_b 20.3209(4)
_cell_length_c 13.8375(3)
_cell_measurement_reflns_used 11495
_cell_measurement_temperature 150(2)
_cell_measurement_theta_max 28.32
_cell_measurement_theta_min 2.86
_cell_volume 3208.71(13)
_computing_cell_refinement CrysAlisPro
_computing_data_collection CrysAlisPro
_computing_data_reduction CrysAlisPro
_computing_molecular_graphics 'Bruker SHELXTL'
_computing_publication_material 'Bruker SHELXTL and local programs'
_computing_structure_refinement 'Bruker SHELXTL'
_computing_structure_solution 'Bruker SHELXTL'
_diffrn_ambient_temperature 150(2)
_diffrn_detector_area_resol_mean 10.3968
_diffrn_measured_fraction_theta_full 0.972
_diffrn_measured_fraction_theta_max 0.834
_diffrn_measurement_device_type 'Oxford Diffraction Gemini A Ultra diffractometer'
_diffrn_measurement_method 'thick-slice \w scans'
_diffrn_radiation_monochromator graphite
_diffrn_radiation_source 'sealed tube with Enhance optics'
_diffrn_radiation_type MoK\a
_diffrn_radiation_wavelength 0.71073
_diffrn_reflns_av_R_equivalents 0.0331
_diffrn_reflns_av_sigmaI/netI 0.0453
_diffrn_reflns_limit_h_max 12
_diffrn_reflns_limit_h_min -15
_diffrn_reflns_limit_k_max 26
_diffrn_reflns_limit_k_min -27
_diffrn_reflns_limit_l_max 17
_diffrn_reflns_limit_l_min -14
_diffrn_reflns_number 19318
_diffrn_reflns_theta_full 26.00
_diffrn_reflns_theta_max 28.38
_diffrn_reflns_theta_min 2.87
_diffrn_standards_number 0
_exptl_absorpt_coefficient_mu 4.828
_exptl_absorpt_correction_T_max 0.551
_exptl_absorpt_correction_T_min 0.390
_exptl_absorpt_correction_type multi-scan
_exptl_absorpt_process_details CrysAlisPro
_exptl_crystal_colour colourless
_exptl_crystal_density_diffrn 1.620
_exptl_crystal_density_method 'not measured'
_exptl_crystal_description block
_exptl_crystal_F_000 1556
_exptl_crystal_size_max 0.24
_exptl_crystal_size_mid 0.14
_exptl_crystal_size_min 0.14
_refine_diff_density_max 0.866
_refine_diff_density_min -0.906
_refine_diff_density_rms 0.105
_refine_ls_extinction_method none
_refine_ls_goodness_of_fit_ref 0.929
_refine_ls_hydrogen_treatment constr
_refine_ls_matrix_type full
_refine_ls_number_parameters 353
_refine_ls_number_reflns 6721
_refine_ls_number_restraints 0
_refine_ls_restrained_S_all 0.929
_refine_ls_R_factor_all 0.0326
_refine_ls_R_factor_gt 0.0226
_refine_ls_shift/su_max 0.003
_refine_ls_shift/su_mean 0.000
_refine_ls_structure_factor_coef Fsqd
_refine_ls_weighting_details 'calc w=1/[\s^2^(Fo^2^)+(0.0214P)^2^+0.0000P] where P=(Fo^2^+2Fc^2^)/3'
_refine_ls_weighting_scheme calc
_refine_ls_wR_factor_gt 0.0438
_refine_ls_wR_factor_ref 0.0451
_reflns_number_gt 5232
_reflns_number_total 6721
_reflns_threshold_expression I>2\s(I)
_cod_data_source_file om1006769_si_002.cif
_cod_data_source_block sd292_compound_4d
_cod_original_cell_volume 3208.71(12)
_cod_original_sg_symbol_H-M 'P 21/n'
_cod_database_code 4066843

loop_
_symmetry_equiv_pos_as_xyz
'x, y, z'
'-x+1/2, y+1/2, -z+1/2'
'-x, -y, -z'
'x-1/2, -y-1/2, z-1/2'

loop_
_atom_site_label
_atom_site_type_symbol
_atom_site_fract_x
_atom_site_fract_y
_atom_site_fract_z
_atom_site_U_iso_or_equiv
_atom_site_adp_type
_atom_site_occupancy
_atom_site_symmetry_multiplicity
_atom_site_calc_flag
_atom_site_refinement_flags
Au1 Au 0.599737(9) -0.187010(5) 0.719631(8) 0.01455(4) Uani 1 1 d .
Cl1 Cl 0.75922(6) -0.13628(4) 0.81947(6) 0.02473(17) Uani 1 1 d .
P1 P 0.44835(6) -0.23893(4) 0.62097(5) 0.01275(16) Uani 1 1 d .
O1 O 0.42015(19) -0.02219(10) 0.60746(15) 0.0264(5) Uani 1 1 d .
C1 C 0.3182(2) -0.18849(14) 0.5889(2) 0.0127(6) Uani 1 1 d .
C2 C 0.2158(2) -0.20462(14) 0.4984(2) 0.0161(7) Uani 1 1 d .
H2A H 0.2268 -0.2473 0.4658 0.019 Uiso 1 1 calc R
C3 C 0.2071(2) -0.14569(15) 0.4285(2) 0.0171(7) Uani 1 1 d .
C4 C 0.2140(3) -0.14664(16) 0.3301(2) 0.0222(7) Uani 1 1 d .
H4A H 0.2237 -0.1870 0.2982 0.027 Uiso 1 1 calc R
C5 C 0.2066(3) -0.08725(18) 0.2784(2) 0.0307(8) Uani 1 1 d .
H5A H 0.2117 -0.0874 0.2109 0.037 Uiso 1 1 calc R
C6 C 0.1920(3) -0.02860(18) 0.3230(3) 0.0355(9) Uani 1 1 d .
H6A H 0.1868 0.0113 0.2865 0.043 Uiso 1 1 calc R
C7 C 0.1848(3) -0.02778(16) 0.4226(2) 0.0300(8) Uani 1 1 d .
H7A H 0.1751 0.0126 0.4543 0.036 Uiso 1 1 calc R
C8 C 0.1920(3) -0.08634(15) 0.4739(2) 0.0206(7) Uani 1 1 d .
C9 C 0.1884(3) -0.09517(15) 0.5829(2) 0.0204(7) Uani 1 1 d .
H9A H 0.1782 -0.0527 0.6163 0.024 Uiso 1 1 calc R
C10 C 0.0900(3) -0.14401(16) 0.5832(2) 0.0206(7) Uani 1 1 d .
C11 C -0.0071(3) -0.13451(19) 0.6225(2) 0.0316(8) Uani 1 1 d .
H11A H -0.0179 -0.0943 0.6542 0.038 Uiso 1 1 calc R
C12 C -0.0883(3) -0.1854(2) 0.6144(2) 0.0376(9) Uani 1 1 d .
H12A H -0.1549 -0.1796 0.6414 0.045 Uiso 1 1 calc R
C13 C -0.0745(3) -0.2435(2) 0.5685(2) 0.0363(9) Uani 1 1 d .
H13A H -0.1316 -0.2773 0.5635 0.044 Uiso 1 1 calc R
C14 C 0.0233(3) -0.25323(17) 0.5292(2) 0.0251(7) Uani 1 1 d .
H14A H 0.0334 -0.2934 0.4970 0.030 Uiso 1 1 calc R
C15 C 0.1053(2) -0.20325(15) 0.5377(2) 0.0176(7) Uani 1 1 d .
C16 C 0.3024(2) -0.13095(14) 0.6324(2) 0.0155(6) Uani 1 1 d .
C17 C 0.3795(2) -0.09845(15) 0.7195(2) 0.0174(7) Uani 1 1 d .
C18 C 0.3879(3) -0.12003(16) 0.8169(2) 0.0234(7) Uani 1 1 d .
H18A H 0.3469 -0.1584 0.8285 0.028 Uiso 1 1 calc R
C19 C 0.4559(3) -0.08558(17) 0.8969(2) 0.0311(8) Uani 1 1 d .
H19A H 0.4613 -0.1003 0.9630 0.037 Uiso 1 1 calc R
C20 C 0.5156(3) -0.02980(16) 0.8795(2) 0.0293(8) Uani 1 1 d .
H20A H 0.5627 -0.0067 0.9342 0.035 Uiso 1 1 calc R
C21 C 0.5080(3) -0.00711(16) 0.7845(2) 0.0265(8) Uani 1 1 d .
H21A H 0.5505 0.0309 0.7736 0.032 Uiso 1 1 calc R
C22 C 0.4375(3) -0.04040(15) 0.7044(2) 0.0203(7) Uani 1 1 d .
C23 C 0.4593(3) 0.04212(15) 0.5871(3) 0.0327(9) Uani 1 1 d .
H23A H 0.4300 0.0522 0.5164 0.049 Uiso 1 1 calc R
H23B H 0.5452 0.0432 0.6040 0.049 Uiso 1 1 calc R
H23C H 0.4296 0.0748 0.6271 0.049 Uiso 1 1 calc R
C24 C 0.4109(2) -0.31564(15) 0.6763(2) 0.0161(6) Uani 1 1 d .
H24A H 0.4808 -0.3450 0.6839 0.019 Uiso 1 1 calc R
C25 C 0.3075(3) -0.35365(15) 0.6134(2) 0.0240(7) Uani 1 1 d .
H25A H 0.3225 -0.3631 0.5473 0.029 Uiso 1 1 calc R
H25B H 0.2357 -0.3265 0.6035 0.029 Uiso 1 1 calc R
C26 C 0.2891(3) -0.41821(15) 0.6644(2) 0.0315(8) Uani 1 1 d .
H26A H 0.2195 -0.4411 0.6242 0.038 Uiso 1 1 calc R
H26B H 0.3580 -0.4471 0.6683 0.038 Uiso 1 1 calc R
C27 C 0.2720(3) -0.40619(17) 0.7683(2) 0.0290(8) Uani 1 1 d .
H27A H 0.1988 -0.3809 0.7639 0.035 Uiso 1 1 calc R
H27B H 0.2639 -0.4489 0.8005 0.035 Uiso 1 1 calc R
C28 C 0.3743(3) -0.36847(16) 0.8311(2) 0.0278(8) Uani 1 1 d .
H28A H 0.4461 -0.3957 0.8414 0.033 Uiso 1 1 calc R
H28B H 0.3588 -0.3591 0.8970 0.033 Uiso 1 1 calc R
C29 C 0.3938(3) -0.30395(15) 0.7810(2) 0.0234(7) Uani 1 1 d .
H29A H 0.4638 -0.2815 0.8215 0.028 Uiso 1 1 calc R
H29B H 0.3254 -0.2748 0.7774 0.028 Uiso 1 1 calc R
C30 C 0.4778(2) -0.26168(14) 0.5007(2) 0.0150(6) Uani 1 1 d .
H30A H 0.4053 -0.2823 0.4592 0.018 Uiso 1 1 calc R
C31 C 0.5054(3) -0.20045(15) 0.4462(2) 0.0211(7) Uani 1 1 d .
H31A H 0.4404 -0.1684 0.4389 0.025 Uiso 1 1 calc R
H31B H 0.5778 -0.1794 0.4851 0.025 Uiso 1 1 calc R
C32 C 0.5216(3) -0.21989(18) 0.3438(2) 0.0300(8) Uani 1 1 d .
H32A H 0.5381 -0.1801 0.3081 0.036 Uiso 1 1 calc R
H32B H 0.4485 -0.2400 0.3046 0.036 Uiso 1 1 calc R
C33 C 0.6226(3) -0.26875(18) 0.3533(2) 0.0332(9) Uani 1 1 d .
H33A H 0.6301 -0.2821 0.2862 0.040 Uiso 1 1 calc R
H33B H 0.6969 -0.2475 0.3880 0.040 Uiso 1 1 calc R
C34 C 0.6007(3) -0.32926(17) 0.4111(2) 0.0321(9) Uani 1 1 d .
H34A H 0.6696 -0.3587 0.4211 0.039 Uiso 1 1 calc R
H34B H 0.5323 -0.3535 0.3717 0.039 Uiso 1 1 calc R
C35 C 0.5779(3) -0.31180(17) 0.5121(2) 0.0241(7) Uani 1 1 d .
H35A H 0.6500 -0.2931 0.5554 0.029 Uiso 1 1 calc R
H35B H 0.5573 -0.3522 0.5443 0.029 Uiso 1 1 calc R

loop_
_atom_site_aniso_label
_atom_site_aniso_U_11
_atom_site_aniso_U_22
_atom_site_aniso_U_33
_atom_site_aniso_U_23
_atom_site_aniso_U_13
_atom_site_aniso_U_12
Au1 0.01408(6) 0.01412(6) 0.01472(6) -0.00127(6) 0.00194(4) -0.00098(6)
Cl1 0.0204(4) 0.0239(4) 0.0254(4) -0.0040(3) -0.0037(3) -0.0042(3)
P1 0.0130(4) 0.0116(4) 0.0142(4) -0.0005(3) 0.0042(3) -0.0007(3)
O1 0.0403(14) 0.0191(12) 0.0206(12) -0.0002(10) 0.0091(10) -0.0062(11)
C1 0.0140(14) 0.0117(14) 0.0135(14) 0.0026(13) 0.0056(11) -0.0015(13)
C2 0.0156(15) 0.0156(16) 0.0160(16) -0.0002(12) 0.0016(12) -0.0015(12)
C3 0.0128(15) 0.0197(17) 0.0167(16) 0.0018(13) -0.0007(12) -0.0013(13)
C4 0.0202(17) 0.0286(18) 0.0157(16) 0.0004(15) 0.0002(12) -0.0075(15)
C5 0.0270(18) 0.045(2) 0.0165(18) 0.0113(17) -0.0023(14) -0.0080(17)
C6 0.041(2) 0.027(2) 0.033(2) 0.0172(17) -0.0030(16) -0.0073(18)
C7 0.031(2) 0.0192(18) 0.034(2) 0.0036(16) -0.0043(15) -0.0021(15)
C8 0.0174(16) 0.0185(17) 0.0222(17) 0.0009(14) -0.0030(13) 0.0016(13)
C9 0.0223(17) 0.0167(16) 0.0213(17) -0.0020(14) 0.0033(13) 0.0060(14)
C10 0.0185(16) 0.0289(18) 0.0128(16) 0.0050(14) 0.0004(12) 0.0072(14)
C11 0.0271(19) 0.049(2) 0.0182(18) 0.0031(17) 0.0045(14) 0.0154(18)
C12 0.0185(17) 0.072(3) 0.0244(19) 0.015(2) 0.0100(14) 0.007(2)
C13 0.0228(19) 0.055(3) 0.030(2) 0.016(2) 0.0028(15) -0.0049(18)
C14 0.0205(17) 0.0330(19) 0.0182(17) 0.0083(15) -0.0028(13) -0.0042(15)
C15 0.0153(15) 0.0242(18) 0.0116(15) 0.0085(13) -0.0002(12) 0.0027(13)
C16 0.0169(15) 0.0150(15) 0.0154(16) 0.0018(13) 0.0050(12) 0.0002(13)
C17 0.0162(15) 0.0157(16) 0.0198(17) -0.0055(13) 0.0034(12) 0.0054(13)
C18 0.0295(18) 0.0179(17) 0.0230(17) -0.0016(15) 0.0063(14) 0.0025(15)
C19 0.047(2) 0.028(2) 0.0168(18) -0.0042(15) 0.0047(15) 0.0080(17)
C20 0.038(2) 0.0238(18) 0.0232(19) -0.0133(16) 0.0000(15) 0.0022(16)
C21 0.0276(18) 0.0207(18) 0.031(2) -0.0081(16) 0.0059(14) -0.0027(15)
C22 0.0233(17) 0.0188(17) 0.0188(17) -0.0032(14) 0.0051(13) 0.0025(14)
C23 0.049(2) 0.0181(18) 0.035(2) -0.0009(16) 0.0185(17) -0.0043(16)
C24 0.0143(14) 0.0144(14) 0.0197(16) -0.0006(14) 0.0041(12) -0.0010(14)
C25 0.0283(18) 0.0220(18) 0.0189(17) 0.0032(14) 0.0003(13) -0.0062(15)
C26 0.036(2) 0.0216(18) 0.034(2) 0.0045(16) 0.0035(16) -0.0113(16)
C27 0.0271(18) 0.0252(19) 0.036(2) 0.0127(16) 0.0101(15) -0.0036(15)
C28 0.038(2) 0.0273(19) 0.0204(18) 0.0046(15) 0.0111(15) -0.0059(16)
C29 0.0307(18) 0.0223(17) 0.0199(16) -0.0004(15) 0.0113(13) -0.0056(16)
C30 0.0118(14) 0.0197(16) 0.0138(15) -0.0034(13) 0.0038(11) -0.0050(13)
C31 0.0235(17) 0.0254(19) 0.0162(16) -0.0008(14) 0.0084(13) -0.0066(14)
C32 0.036(2) 0.035(2) 0.0230(18) -0.0033(16) 0.0150(15) -0.0120(17)
C33 0.032(2) 0.048(2) 0.0258(19) -0.0122(18) 0.0185(16) -0.0121(18)
C34 0.033(2) 0.034(2) 0.035(2) -0.0096(17) 0.0178(16) 0.0019(16)
C35 0.0213(16) 0.0277(17) 0.0267(18) -0.0021(16) 0.0123(13) 0.0029(16)

loop_
_atom_type_symbol
_atom_type_description
_atom_type_scat_dispersion_real
_atom_type_scat_dispersion_imag
_atom_type_scat_source
C C 0.0033 0.0016 'International Tables Vol C Tables 4.2.6.8 and 6.1.1.4'
H H 0.0000 0.0000 'International Tables Vol C Tables 4.2.6.8 and 6.1.1.4'
O O 0.0106 0.0060 'International Tables Vol C Tables 4.2.6.8 and 6.1.1.4'
P P 0.1023 0.0942 'International Tables Vol C Tables 4.2.6.8 and 6.1.1.4'
Cl Cl 0.1484 0.1585 'International Tables Vol C Tables 4.2.6.8 and 6.1.1.4'
Au Au -2.0133 8.8022 'International Tables Vol C Tables 4.2.6.8 and 6.1.1.4'

loop_
_geom_angle_atom_site_label_1
_geom_angle_atom_site_label_2
_geom_angle_atom_site_label_3
_geom_angle
Cl1 Au1 P1 178.09(3)
Au1 P1 C1 112.80(10)
Au1 P1 C24 112.34(9)
Au1 P1 C30 112.34(9)
C1 P1 C24 108.24(13)
C1 P1 C30 104.40(13)
C24 P1 C30 106.19(13)
C22 O1 C23 117.4(2)
P1 C1 C2 121.9(2)
P1 C1 C16 125.4(2)
C2 C1 C16 112.4(2)
C1 C2 H2A 112.9
C1 C2 C3 105.6(2)
C1 C2 C15 105.8(2)
H2A C2 C3 112.9
H2A C2 C15 112.9
C3 C2 C15 106.1(2)
C2 C3 C4 127.0(3)
C2 C3 C8 112.9(2)
C4 C3 C8 120.0(3)
C3 C4 H4A 120.6
C3 C4 C5 118.8(3)
H4A C4 C5 120.6
C4 C5 H5A 119.3
C4 C5 C6 121.4(3)
H5A C5 C6 119.3
C5 C6 H6A 120.1
C5 C6 C7 119.7(3)
H6A C6 C7 120.1
C6 C7 H7A 120.5
C6 C7 C8 119.1(3)
H7A C7 C8 120.5
C3 C8 C7 121.0(3)
C3 C8 C9 112.3(3)
C7 C8 C9 126.6(3)
C8 C9 H9A 112.9
C8 C9 C10 106.0(2)
C8 C9 C16 105.8(2)
H9A C9 C10 112.9
H9A C9 C16 112.9
C10 C9 C16 105.8(2)
C9 C10 C11 127.1(3)
C9 C10 C15 112.6(2)
C11 C10 C15 120.3(3)
C10 C11 H11A 120.8
C10 C11 C12 118.3(3)
H11A C11 C12 120.8
C11 C12 H12A 119.1
C11 C12 C13 121.7(3)
H12A C12 C13 119.1
C12 C13 H13A 120.0
C12 C13 C14 120.0(3)
H13A C13 C14 120.0
C13 C14 H14A 120.6
C13 C14 C15 118.8(3)
H14A C14 C15 120.6
C2 C15 C10 113.0(3)
C2 C15 C14 126.2(3)
C10 C15 C14 120.8(3)
C1 C16 C9 114.1(2)
C1 C16 C17 129.0(3)
C9 C16 C17 117.0(2)
C16 C17 C18 122.4(3)
C16 C17 C22 118.6(3)
C18 C17 C22 118.7(3)
C17 C18 H18A 119.8
C17 C18 C19 120.4(3)
H18A C18 C19 119.8
C18 C19 H19A 120.2
C18 C19 C20 119.6(3)
H19A C19 C20 120.2
C19 C20 H20A 119.4
C19 C20 C21 121.3(3)
H20A C20 C21 119.4
C20 C21 H21A 120.3
C20 C21 C22 119.3(3)
H21A C21 C22 120.3
O1 C22 C17 114.2(3)
O1 C22 C21 125.1(3)
C17 C22 C21 120.6(3)
O1 C23 H23A 109.5
O1 C23 H23B 109.5
O1 C23 H23C 109.5
H23A C23 H23B 109.5
H23A C23 H23C 109.5
H23B C23 H23C 109.5
P1 C24 H24A 106.3
P1 C24 C25 115.3(2)
P1 C24 C29 111.2(2)
H24A C24 C25 106.3
H24A C24 C29 106.3
C25 C24 C29 110.8(2)
C24 C25 H25A 109.5
C24 C25 H25B 109.5
C24 C25 C26 110.5(3)
H25A C25 H25B 108.1
H25A C25 C26 109.5
H25B C25 C26 109.5
C25 C26 H26A 109.4
C25 C26 H26B 109.4
C25 C26 C27 111.3(3)
H26A C26 H26B 108.0
H26A C26 C27 109.4
H26B C26 C27 109.4
C26 C27 H27A 109.4
C26 C27 H27B 109.4
C26 C27 C28 111.1(3)
H27A C27 H27B 108.0
H27A C27 C28 109.4
H27B C27 C28 109.4
C27 C28 H28A 109.4
C27 C28 H28B 109.4
C27 C28 C29 111.0(3)
H28A C28 H28B 108.0
H28A C28 C29 109.4
H28B C28 C29 109.4
C24 C29 C28 111.4(2)
C24 C29 H29A 109.4
C24 C29 H29B 109.4
C28 C29 H29A 109.4
C28 C29 H29B 109.4
H29A C29 H29B 108.0
P1 C30 H30A 108.0
P1 C30 C31 110.42(19)
P1 C30 C35 112.1(2)
H30A C30 C31 108.0
H30A C30 C35 108.0
C31 C30 C35 110.2(2)
C30 C31 H31A 109.8
C30 C31 H31B 109.8
C30 C31 C32 109.5(2)
H31A C31 H31B 108.2
H31A C31 C32 109.8
H31B C31 C32 109.8
C31 C32 H32A 109.5
C31 C32 H32B 109.5
C31 C32 C33 110.7(3)
H32A C32 H32B 108.1
H32A C32 C33 109.5
H32B C32 C33 109.5
C32 C33 H33A 109.6
C32 C33 H33B 109.6
C32 C33 C34 110.3(3)
H33A C33 H33B 108.1
H33A C33 C34 109.6
H33B C33 C34 109.6
C33 C34 H34A 109.1
C33 C34 H34B 109.1
C33 C34 C35 112.4(3)
H34A C34 H34B 107.8
H34A C34 C35 109.1
H34B C34 C35 109.1
C30 C35 C34 110.8(3)
C30 C35 H35A 109.5
C30 C35 H35B 109.5
C34 C35 H35A 109.5
C34 C35 H35B 109.5
H35A C35 H35B 108.1

loop_
_geom_bond_atom_site_label_1
_geom_bond_atom_site_label_2
_geom_bond_distance
Au1 Cl1 2.2935(7)
Au1 P1 2.2348(7)
P1 C1 1.807(3)
P1 C24 1.835(3)
P1 C30 1.837(3)
O1 C22 1.360(4)
O1 C23 1.435(4)
C1 C2 1.553(4)
C1 C16 1.348(4)
C2 H2A 1.000
C2 C3 1.528(4)
C2 C15 1.520(4)
C3 C4 1.383(4)
C3 C8 1.390(4)
C4 H4A 0.950
C4 C5 1.395(4)
C5 H5A 0.950
C5 C6 1.371(5)
C6 H6A 0.950
C6 C7 1.400(5)
C7 H7A 0.950
C7 C8 1.378(4)
C8 C9 1.529(4)
C9 H9A 1.000
C9 C10 1.524(4)
C9 C16 1.536(4)
C10 C11 1.387(4)
C10 C15 1.389(4)
C11 H11A 0.950
C11 C12 1.394(5)
C12 H12A 0.950
C12 C13 1.368(5)
C13 H13A 0.950
C13 C14 1.396(5)
C14 H14A 0.950
C14 C15 1.385(4)
C16 C17 1.481(4)
C17 C18 1.398(4)
C17 C22 1.402(4)
C18 H18A 0.950
C18 C19 1.392(4)
C19 H19A 0.950
C19 C20 1.383(5)
C20 H20A 0.950
C20 C21 1.377(5)
C21 H21A 0.950
C21 C22 1.392(4)
C23 H23A 0.980
C23 H23B 0.980
C23 H23C 0.980
C24 H24A 1.000
C24 C25 1.527(4)
C24 C29 1.527(4)
C25 H25A 0.990
C25 H25B 0.990
C25 C26 1.529(4)
C26 H26A 0.990
C26 H26B 0.990
C26 C27 1.518(4)
C27 H27A 0.990
C27 H27B 0.990
C27 C28 1.515(4)
C28 H28A 0.990
C28 H28B 0.990
C28 C29 1.525(4)
C29 H29A 0.990
C29 H29B 0.990
C30 H30A 1.000
C30 C31 1.529(4)
C30 C35 1.535(4)
C31 H31A 0.990
C31 H31B 0.990
C31 C32 1.525(4)
C32 H32A 0.990
C32 H32B 0.990
C32 C33 1.528(5)
C33 H33A 0.990
C33 H33B 0.990
C33 C34 1.522(5)
C34 H34A 0.990
C34 H34B 0.990
C34 C35 1.525(4)
C35 H35A 0.990
C35 H35B 0.990

loop_
_geom_torsion_atom_site_label_1
_geom_torsion_atom_site_label_2
_geom_torsion_atom_site_label_3
_geom_torsion_atom_site_label_4
_geom_torsion
Au1 P1 C1 C2 161.20(18)
Au1 P1 C1 C16 -12.3(3)
C24 P1 C1 C2 -73.9(2)
C24 P1 C1 C16 112.6(2)
C30 P1 C1 C2 38.9(2)
C30 P1 C1 C16 -134.6(2)
P1 C1 C2 C3 -118.1(2)
P1 C1 C2 C15 129.7(2)
C16 C1 C2 C3 56.2(3)
C16 C1 C2 C15 -56.0(3)
C1 C2 C3 C4 123.2(3)
C1 C2 C3 C8 -56.0(3)
C15 C2 C3 C4 -124.8(3)
C15 C2 C3 C8 55.9(3)
C2 C3 C4 C5 -178.7(3)
C8 C3 C4 C5 0.5(4)
C3 C4 C5 C6 -0.4(5)
C4 C5 C6 C7 0.3(5)
C5 C6 C7 C8 -0.3(5)
C6 C7 C8 C3 0.5(5)
C6 C7 C8 C9 178.7(3)
C2 C3 C8 C7 178.7(3)
C2 C3 C8 C9 0.2(3)
C4 C3 C8 C7 -0.6(4)
C4 C3 C8 C9 -179.1(2)
C3 C8 C9 C10 -56.4(3)
C3 C8 C9 C16 55.6(3)
C7 C8 C9 C10 125.2(3)
C7 C8 C9 C16 -122.8(3)
C8 C9 C10 C11 -123.2(3)
C8 C9 C10 C15 56.7(3)
C16 C9 C10 C11 124.7(3)
C16 C9 C10 C15 -55.4(3)
C9 C10 C11 C12 179.4(3)
C15 C10 C11 C12 -0.5(4)
C10 C11 C12 C13 -0.4(5)
C11 C12 C13 C14 0.6(5)
C12 C13 C14 C15 0.1(5)
C13 C14 C15 C2 -179.2(3)
C13 C14 C15 C10 -1.0(4)
C9 C10 C15 C2 -0.3(3)
C9 C10 C15 C14 -178.7(3)
C11 C10 C15 C2 179.6(3)
C11 C10 C15 C14 1.2(4)
C1 C2 C15 C10 56.0(3)
C1 C2 C15 C14 -125.8(3)
C3 C2 C15 C10 -55.9(3)
C3 C2 C15 C14 122.4(3)
P1 C1 C16 C9 173.9(2)
P1 C1 C16 C17 -5.7(4)
C2 C1 C16 C9 -0.1(3)
C2 C1 C16 C17 -179.8(3)
C8 C9 C16 C1 -56.2(3)
C8 C9 C16 C17 123.5(3)
C10 C9 C16 C1 56.0(3)
C10 C9 C16 C17 -124.3(3)
C1 C16 C17 C18 -75.6(4)
C1 C16 C17 C22 110.5(3)
C9 C16 C17 C18 104.8(3)
C9 C16 C17 C22 -69.1(3)
C16 C17 C18 C19 -176.1(3)
C22 C17 C18 C19 -2.2(4)
C17 C18 C19 C20 -0.1(5)
C18 C19 C20 C21 0.8(5)
C19 C20 C21 C22 1.0(5)
C23 O1 C22 C17 169.4(3)
C23 O1 C22 C21 -12.1(4)
C20 C21 C22 O1 178.3(3)
C20 C21 C22 C17 -3.4(4)
C16 C17 C22 O1 -3.4(4)
C16 C17 C22 C21 178.1(3)
C18 C17 C22 O1 -177.5(3)
C18 C17 C22 C21 4.0(4)
Au1 P1 C24 C25 179.54(19)
Au1 P1 C24 C29 52.3(2)
C1 P1 C24 C25 54.3(2)
C1 P1 C24 C29 -72.9(2)
C30 P1 C24 C25 -57.3(2)
C30 P1 C24 C29 175.5(2)
P1 C24 C25 C26 176.8(2)
C29 C24 C25 C26 -55.8(3)
C24 C25 C26 C27 56.3(4)
C25 C26 C27 C28 -56.5(4)
C26 C27 C28 C29 55.9(4)
C27 C28 C29 C24 -55.8(3)
P1 C24 C29 C28 -174.5(2)
C25 C24 C29 C28 55.8(3)
Au1 P1 C30 C31 -59.1(2)
Au1 P1 C30 C35 64.2(2)
C1 P1 C30 C31 63.5(2)
C1 P1 C30 C35 -173.2(2)
C24 P1 C30 C31 177.8(2)
C24 P1 C30 C35 -58.9(2)
P1 C30 C31 C32 -176.3(2)
C35 C30 C31 C32 59.3(3)
C30 C31 C32 C33 -60.1(3)
C31 C32 C33 C34 57.2(4)
C32 C33 C34 C35 -54.4(4)
C33 C34 C35 C30 54.2(4)
P1 C30 C35 C34 -179.6(2)
C31 C30 C35 C34 -56.2(3)
